data_1567970
loop_
_publ_author_name
'Ranieri, Davide'
'Santanni, Fabio'
'Privitera, Alberto'
'Albino, Andrea'
'Salvadori, Enrico'
'Chiesa, Mario'
'Totti, Federico'
'Sorace, Lorenzo'
'Sessoli, Roberta'

_publ_section_title
;
 An exchange coupled <i>meso</i>-<i>meso</i> linked vanadyl porphyrin
 dimer for quantum information processing.
;
_journal_issue 1
_journal_name_full 'Chemical science'
_journal_page_first 61
_journal_page_last 69
_journal_paper_doi 10.1039/d2sc04969d
_journal_volume 14
_journal_year 2022
_chemical_formula_moiety 'C38 H24 N4 O V'
_chemical_formula_sum 'C38 H24 N4 O V'
_chemical_formula_weight 603.55
_chemical_name_common '[VO(TrPP)]'
_chemical_name_systematic '((5,10,15-triphenyl porphyrinate)-oxovanadium(IV))'
_space_group_crystal_system monoclinic
_space_group_IT_number 14
_space_group_name_Hall '-P 2ybc'
_space_group_name_H-M_alt 'P 1 21/c 1'
_atom_sites_solution_hydrogens geom
_atom_sites_solution_primary dual
_audit_creation_date 2022-05-09
_audit_creation_method
;
Olex2 1.3
(compiled Nov 21 2019 18:26:39 for OlexSys, GUI svn.r6003)
;
_audit_update_record
;
2022-08-22 deposited with the CCDC.	2022-11-14 downloaded from the CCDC.
;
_cell_angle_alpha 90
_cell_angle_beta 114.250(2)
_cell_angle_gamma 90
_cell_formula_units_Z 4
_cell_length_a 18.9568(9)
_cell_length_b 8.0830(3)
_cell_length_c 19.9282(9)
_cell_measurement_reflns_used 9826
_cell_measurement_temperature 100.0
_cell_measurement_theta_max 68.36
_cell_measurement_theta_min 2.56
_cell_volume 2784.1(2)
_computing_molecular_graphics 'Olex2 1.3 (Dolomanov et al., 2009)'
_computing_publication_material 'Olex2 1.3 (Dolomanov et al., 2009)'
_computing_structure_refinement 'SHELXL 2018/3 (Sheldrick, 2015)'
_computing_structure_solution 'SHELXT 2018/2 (Sheldrick, 2018)'
_diffrn_ambient_temperature 100.0
_diffrn_measured_fraction_theta_full 0.997
_diffrn_measured_fraction_theta_max 0.994
_diffrn_measurement_device_type 'Bruker APEX-II CCD'
_diffrn_measurement_method '\f and \w scans'
_diffrn_radiation_type CuK\a
_diffrn_radiation_wavelength 1.54178
_diffrn_reflns_av_R_equivalents 0.0950
_diffrn_reflns_av_unetI/netI 0.0511
_diffrn_reflns_Laue_measured_fraction_full 0.997
_diffrn_reflns_Laue_measured_fraction_max 0.994
_diffrn_reflns_limit_h_max 22
_diffrn_reflns_limit_h_min -22
_diffrn_reflns_limit_k_max 9
_diffrn_reflns_limit_k_min -9
_diffrn_reflns_limit_l_max 24
_diffrn_reflns_limit_l_min -24
_diffrn_reflns_number 42335
_diffrn_reflns_point_group_measured_fraction_full 0.997
_diffrn_reflns_point_group_measured_fraction_max 0.994
_diffrn_reflns_theta_full 67.679
_diffrn_reflns_theta_max 68.509
_diffrn_reflns_theta_min 2.556
_diffrn_standards_number 0
_exptl_absorpt_coefficient_mu 3.294
_exptl_absorpt_correction_T_max 0.7531
_exptl_absorpt_correction_T_min 0.2942
_exptl_absorpt_correction_type none
_exptl_crystal_colour purple
_exptl_crystal_colour_lustre clear
_exptl_crystal_colour_primary purple
_exptl_crystal_density_diffrn 1.440
_exptl_crystal_description needle
_exptl_crystal_F_000 1244
_exptl_crystal_preparation 'Magnetic properties'
_exptl_crystal_recrystallization_method 'Re-crystallisation from solvent: CH2Cl2/MeOH (9:1)'
_exptl_crystal_size_max 0.17
_exptl_crystal_size_mid 0.04
_exptl_crystal_size_min 0.01
_refine_diff_density_max 1.458
_refine_diff_density_min -1.538
_refine_diff_density_rms 0.141
_refine_ls_extinction_method none
_refine_ls_goodness_of_fit_ref 1.066
_refine_ls_hydrogen_treatment constr
_refine_ls_matrix_type full
_refine_ls_number_parameters 397
_refine_ls_number_reflns 5087
_refine_ls_number_restraints 0
_refine_ls_restrained_S_all 1.066
_refine_ls_R_factor_all 0.0876
_refine_ls_R_factor_gt 0.0831
_refine_ls_shift/su_max 0.000
_refine_ls_shift/su_mean 0.000
_refine_ls_structure_factor_coef Fsqd
_refine_ls_weighting_details 'w=1/[\s^2^(Fo^2^)+(0.1716P)^2^+1.6612P] where P=(Fo^2^+2Fc^2^)/3'
_refine_ls_weighting_scheme calc
_refine_ls_wR_factor_gt 0.2182
_refine_ls_wR_factor_ref 0.2246
_reflns_Friedel_coverage 0.000
_reflns_number_gt 4574
_reflns_number_total 5087
_reflns_threshold_expression 'I > 2\s(I)'
_cod_data_source_file d2sc04969d2.cif
_cod_data_source_block VOTrPP
_cod_depositor_comments 'Adding full bibliography for 1567970--1567972.cif.'
_cod_database_code 1567970
_shelx_shelxl_version_number 2018/3
_shelx_space_group_comment
;
The symmetry employed for this shelxl refinement is uniquely defined
by the following loop, which should always be used as a source of
symmetry information in preference to the above space-group names.
They are only intended as comments.
;
_shelx_estimated_absorpt_t_max 0.968
_shelx_estimated_absorpt_t_min 0.604
_olex2_refinement_description
;
1. Fixed Uiso
 At 1.2 times of:
  All C(H) groups
2.a Aromatic/amide H refined with riding coordinates:
 C9(H9), C8(H8), C4(H4), C26(H26), C25(H25), C13(H13), C14(H14), C3(H3),
 C19(H19), C1(H1), C32(H32), C18(H18), C22(H22), C23(H23), C24(H24), C30(H30),
 C38(H38), C31(H31), C34(H34), C37(H37), C28(H28), C29(H29), C36(H36), C35(H35)
;
_olex2_submission_special_instructions 'No special instructions were received'

loop_
_space_group_symop_operation_xyz
'x, y, z'
'-x, y+1/2, -z+1/2'
'-x, -y, -z'
'x, -y-1/2, z-1/2'

loop_
_atom_site_label
_atom_site_type_symbol
_atom_site_fract_x
_atom_site_fract_y
_atom_site_fract_z
_atom_site_U_iso_or_equiv
_atom_site_adp_type
_atom_site_occupancy
_atom_site_site_symmetry_order
_atom_site_calc_flag
_atom_site_refinement_flags_posn
_atom_site_refinement_flags_adp
_atom_site_refinement_flags_occupancy
_atom_site_disorder_assembly
_atom_site_disorder_group
V1 V 0.29269(3) 0.34137(6) 0.77978(3) 0.0200(2) Uani 1 1 d . . . . .
O1 O 0.27521(13) 0.2519(3) 0.84284(12) 0.0240(5) Uani 1 1 d . . . . .
N3 N 0.19382(14) 0.3019(3) 0.68395(14) 0.0193(5) Uani 1 1 d . . . . .
N2 N 0.34571(15) 0.1626(3) 0.74239(15) 0.0212(6) Uani 1 1 d . . . . .
N4 N 0.25187(16) 0.5777(3) 0.77552(14) 0.0235(6) Uani 1 1 d . . . . .
N1 N 0.40255(15) 0.4349(3) 0.83536(14) 0.0235(6) Uani 1 1 d . . . . .
C7 C 0.12355(18) 0.3781(4) 0.66750(17) 0.0201(6) Uani 1 1 d . . . . .
C12 C 0.31069(18) 0.0517(4) 0.68566(17) 0.0225(6) Uani 1 1 d . . . . .
C6 C 0.11274(18) 0.5269(4) 0.69806(16) 0.0221(6) Uani 1 1 d . . . . .
C11 C 0.23365(17) 0.0561(4) 0.63470(16) 0.0210(6) Uani 1 1 d . . . . .
C10 C 0.17890(18) 0.1684(4) 0.63736(17) 0.0197(6) Uani 1 1 d . . . . .
C17 C 0.46910(19) 0.3411(4) 0.86399(19) 0.0243(7) Uani 1 1 d . . . . .
C2 C 0.2924(2) 0.7141(4) 0.81350(18) 0.0264(7) Uani 1 1 d . . . . .
C20 C 0.4225(2) 0.5895(4) 0.86693(18) 0.0263(7) Uani 1 1 d . . . . .
C5 C 0.17444(19) 0.6234(4) 0.74637(17) 0.0234(7) Uani 1 1 d . . . . .
C15 C 0.41973(18) 0.1006(4) 0.78198(18) 0.0250(7) Uani 1 1 d . . . . .
C9 C 0.09714(19) 0.1601(4) 0.59144(17) 0.0229(7) Uani 1 1 d . . . . .
H9 H 0.071895 0.079905 0.554478 0.027 Uiso 1 1 calc R U . . .
C8 C 0.06290(18) 0.2879(4) 0.61070(17) 0.0229(6) Uani 1 1 d . . . . .
H8 H 0.009200 0.312890 0.590548 0.027 Uiso 1 1 calc R U . . .
C21 C 0.03279(19) 0.5934(4) 0.67604(17) 0.0228(7) Uani 1 1 d . . . . .
C4 C 0.1674(2) 0.7914(4) 0.76651(17) 0.0272(7) Uani 1 1 d . . . . .
H4 H 0.120598 0.851662 0.753860 0.033 Uiso 1 1 calc R U . . .
C26 C -0.0015(2) 0.5939(4) 0.72632(19) 0.0280(7) Uani 1 1 d . . . . .
H26 H 0.025321 0.548348 0.774064 0.034 Uiso 1 1 calc R U . . .
C25 C -0.0747(2) 0.6610(4) 0.7064(2) 0.0300(8) Uani 1 1 d . . . . .
H25 H -0.097655 0.659945 0.740741 0.036 Uiso 1 1 calc R U . . .
C16 C 0.47689(19) 0.1791(4) 0.84278(18) 0.0233(7) Uani 1 1 d . . . . .
C27 C 0.20920(17) -0.0687(4) 0.57398(17) 0.0227(7) Uani 1 1 d . . . . .
C13 C 0.36324(19) -0.0789(4) 0.68937(19) 0.0287(7) Uani 1 1 d . . . . .
H13 H 0.353649 -0.167930 0.655637 0.034 Uiso 1 1 calc R U . . .
C14 C 0.42923(19) -0.0514(4) 0.75013(18) 0.0277(7) Uani 1 1 d . . . . .
H14 H 0.473657 -0.120533 0.768223 0.033 Uiso 1 1 calc R U . . .
C3 C 0.2393(2) 0.8473(4) 0.8066(2) 0.0284(8) Uani 1 1 d . . . . .
H3 H 0.252724 0.955212 0.826768 0.034 Uiso 1 1 calc R U . . .
C19 C 0.5031(2) 0.5914(4) 0.91498(19) 0.0307(8) Uani 1 1 d . . . . .
H19 H 0.531358 0.684009 0.942145 0.037 Uiso 1 1 calc R U . . .
C1 C 0.3714(2) 0.7189(4) 0.85541(18) 0.0282(7) Uani 1 1 d . . . . .
H1 H 0.392483 0.821125 0.878439 0.034 Uiso 1 1 calc R U . . .
C32 C 0.1708(2) -0.2127(5) 0.5763(2) 0.0313(8) Uani 1 1 d . . . . .
H32 H 0.158849 -0.233565 0.617439 0.038 Uiso 1 1 calc R U . . .
C18 C 0.53189(19) 0.4398(4) 0.91505(18) 0.0279(7) Uani 1 1 d . . . . .
H18 H 0.583453 0.404162 0.943148 0.034 Uiso 1 1 calc R U . . .
C22 C -0.0081(2) 0.6602(4) 0.60616(19) 0.0269(7) Uani 1 1 d . . . . .
H22 H 0.013743 0.658439 0.570980 0.032 Uiso 1 1 calc R U . . .
C23 C -0.0812(2) 0.7296(4) 0.58779(19) 0.0303(7) Uani 1 1 d . . . . .
H23 H -0.108300 0.777510 0.540562 0.036 Uiso 1 1 calc R U . . .
C24 C -0.1144(2) 0.7289(4) 0.6381(2) 0.0301(7) Uani 1 1 d . . . . .
H24 H -0.164394 0.775029 0.625289 0.036 Uiso 1 1 calc R U . . .
C30 C 0.1647(2) -0.2972(4) 0.45815(19) 0.0306(8) Uani 1 1 d . . . . .
H30 H 0.148014 -0.373256 0.418298 0.037 Uiso 1 1 calc R U . . .
C33 C 0.54969(18) 0.0865(4) 0.88617(18) 0.0253(7) Uani 1 1 d . . . . .
C38 C 0.5685(2) 0.0577(4) 0.9608(2) 0.0301(7) Uani 1 1 d . . . . .
H38 H 0.535913 0.099866 0.982465 0.036 Uiso 1 1 calc R U . . .
C31 C 0.1495(2) -0.3270(4) 0.5196(2) 0.0320(8) Uani 1 1 d . . . . .
H31 H 0.124334 -0.426412 0.522681 0.038 Uiso 1 1 calc R U . . .
C34 C 0.5995(2) 0.0278(4) 0.8561(2) 0.0322(8) Uani 1 1 d . . . . .
H34 H 0.587838 0.045634 0.805534 0.039 Uiso 1 1 calc R U . . .
C37 C 0.6340(2) -0.0318(5) 1.0035(2) 0.0379(9) Uani 1 1 d . . . . .
H37 H 0.644933 -0.054368 1.053558 0.045 Uiso 1 1 calc R U . . .
C28 C 0.2270(2) -0.0405(4) 0.5134(2) 0.0333(8) Uani 1 1 d . . . . .
H28 H 0.254296 0.056600 0.511442 0.040 Uiso 1 1 calc R U . . .
C29 C 0.2046(3) -0.1552(4) 0.4557(2) 0.0378(9) Uani 1 1 d . . . . .
H29 H 0.216842 -0.135538 0.414666 0.045 Uiso 1 1 calc R U . . .
C36 C 0.6834(2) -0.0879(5) 0.9736(2) 0.0451(11) Uani 1 1 d . . . . .
H36 H 0.728762 -0.147445 1.003095 0.054 Uiso 1 1 calc R U . . .
C35 C 0.6664(2) -0.0572(5) 0.9003(2) 0.0398(9) Uani 1 1 d . . . . .
H35 H 0.700894 -0.094554 0.879865 0.048 Uiso 1 1 calc R U . . .

loop_
_atom_site_aniso_label
_atom_site_aniso_U_11
_atom_site_aniso_U_22
_atom_site_aniso_U_33
_atom_site_aniso_U_23
_atom_site_aniso_U_13
_atom_site_aniso_U_12
V1 0.0237(4) 0.0116(4) 0.0231(4) -0.00174(18) 0.0081(3) -0.00398(17)
O1 0.0299(12) 0.0143(11) 0.0264(11) 0.0004(8) 0.0101(9) -0.0043(8)
N3 0.0212(12) 0.0119(12) 0.0240(12) -0.0016(10) 0.0083(10) -0.0020(9)
N2 0.0216(13) 0.0180(14) 0.0238(13) -0.0020(9) 0.0091(10) -0.0031(9)
N4 0.0314(14) 0.0102(12) 0.0254(13) -0.0015(10) 0.0081(11) -0.0025(10)
N1 0.0275(14) 0.0156(13) 0.0264(13) -0.0030(10) 0.0101(11) -0.0040(10)
C7 0.0246(15) 0.0117(13) 0.0240(15) 0.0015(12) 0.0100(12) -0.0036(11)
C12 0.0251(15) 0.0181(15) 0.0243(14) -0.0028(12) 0.0102(12) -0.0004(12)
C6 0.0314(16) 0.0117(15) 0.0236(14) 0.0021(11) 0.0116(12) 0.0008(12)
C11 0.0244(15) 0.0131(14) 0.0241(14) -0.0025(11) 0.0086(12) -0.0027(11)
C10 0.0228(15) 0.0144(15) 0.0216(14) -0.0015(11) 0.0088(12) -0.0039(11)
C17 0.0243(16) 0.0224(18) 0.0279(16) 0.0008(12) 0.0124(13) -0.0045(12)
C2 0.0360(18) 0.0143(16) 0.0290(16) -0.0026(13) 0.0135(14) -0.0047(13)
C20 0.0357(18) 0.0154(16) 0.0287(16) -0.0034(12) 0.0141(14) -0.0076(13)
C5 0.0339(17) 0.0113(14) 0.0243(15) 0.0020(12) 0.0113(13) -0.0010(12)
C15 0.0244(15) 0.0230(17) 0.0275(16) 0.0000(13) 0.0106(12) -0.0009(12)
C9 0.0257(17) 0.0175(17) 0.0211(15) -0.0045(11) 0.0052(12) -0.0030(11)
C8 0.0241(15) 0.0166(15) 0.0274(15) -0.0019(12) 0.0099(12) -0.0018(12)
C21 0.0305(16) 0.0084(14) 0.0284(15) -0.0008(11) 0.0111(12) -0.0017(11)
C4 0.0384(18) 0.0146(16) 0.0260(15) 0.0012(12) 0.0107(13) 0.0059(13)
C26 0.0416(19) 0.0128(16) 0.0312(16) 0.0022(12) 0.0167(14) 0.0044(13)
C25 0.045(2) 0.0132(17) 0.043(2) -0.0034(13) 0.0289(17) 0.0006(12)
C16 0.0246(16) 0.0206(16) 0.0249(15) -0.0022(12) 0.0103(13) -0.0028(12)
C27 0.0225(15) 0.0175(15) 0.0253(15) -0.0006(12) 0.0069(12) 0.0039(11)
C13 0.0290(17) 0.0233(17) 0.0314(17) -0.0085(13) 0.0098(13) 0.0003(13)
C14 0.0271(16) 0.0239(17) 0.0281(16) -0.0039(13) 0.0073(13) 0.0023(13)
C3 0.041(2) 0.0112(16) 0.0315(17) -0.0022(12) 0.0128(15) -0.0008(12)
C19 0.0331(18) 0.0234(18) 0.0330(17) -0.0116(14) 0.0111(14) -0.0103(14)
C1 0.0372(19) 0.0145(16) 0.0311(17) -0.0067(13) 0.0123(14) -0.0071(13)
C32 0.0348(18) 0.0271(18) 0.0341(18) -0.0065(14) 0.0162(14) -0.0093(14)
C18 0.0273(16) 0.0243(17) 0.0306(16) -0.0037(13) 0.0102(13) -0.0048(13)
C22 0.0276(17) 0.0277(19) 0.0260(16) 0.0017(12) 0.0118(13) -0.0011(12)
C23 0.0260(16) 0.0306(19) 0.0321(17) 0.0030(14) 0.0097(13) 0.0031(14)
C24 0.0285(17) 0.0198(17) 0.0434(19) -0.0053(14) 0.0161(14) -0.0015(13)
C30 0.0348(18) 0.0219(17) 0.0286(16) -0.0097(14) 0.0065(13) 0.0043(14)
C33 0.0237(15) 0.0166(16) 0.0321(16) -0.0061(12) 0.0079(13) -0.0041(12)
C38 0.0311(17) 0.0200(16) 0.0343(17) -0.0043(13) 0.0082(14) -0.0026(13)
C31 0.0287(18) 0.0263(18) 0.039(2) -0.0069(14) 0.0124(15) -0.0089(13)
C34 0.0299(18) 0.0284(19) 0.0393(18) -0.0069(15) 0.0152(14) -0.0029(14)
C37 0.040(2) 0.0255(19) 0.0334(18) -0.0048(14) 0.0004(15) -0.0006(15)
C28 0.052(2) 0.0180(17) 0.0351(18) -0.0014(14) 0.0238(16) -0.0029(15)
C29 0.057(3) 0.026(2) 0.0328(19) -0.0048(14) 0.0218(18) 0.0026(15)
C36 0.036(2) 0.025(2) 0.054(2) -0.0105(17) -0.0014(17) 0.0047(15)
C35 0.0309(18) 0.031(2) 0.053(2) -0.0157(17) 0.0129(16) 0.0022(15)

loop_
_atom_type_symbol
_atom_type_description
_atom_type_scat_dispersion_real
_atom_type_scat_dispersion_imag
_atom_type_scat_source
C C 0.0181 0.0091 'International Tables Vol C Tables 4.2.6.8 and 6.1.1.4'
H H 0.0000 0.0000 'International Tables Vol C Tables 4.2.6.8 and 6.1.1.4'
N N 0.0311 0.0180 'International Tables Vol C Tables 4.2.6.8 and 6.1.1.4'
O O 0.0492 0.0322 'International Tables Vol C Tables 4.2.6.8 and 6.1.1.4'
V V 0.0687 2.1097 'International Tables Vol C Tables 4.2.6.8 and 6.1.1.4'

loop_
_geom_angle_atom_site_label_1
_geom_angle_atom_site_label_2
_geom_angle_atom_site_label_3
_geom_angle
_geom_angle_site_symmetry_1
_geom_angle_site_symmetry_3
_geom_angle_publ_flag
O1 V1 N3 104.66(11) . . ?
O1 V1 N2 104.82(11) . . ?
O1 V1 N4 104.93(12) . . ?
O1 V1 N1 103.51(11) . . ?
N2 V1 N3 87.13(11) . . ?
N4 V1 N3 85.56(10) . . ?
N4 V1 N2 150.25(11) . . ?
N4 V1 N1 87.78(11) . . ?
N1 V1 N3 151.82(11) . . ?
N1 V1 N2 85.21(11) . . ?
C7 N3 V1 124.6(2) . . ?
C10 N3 V1 126.8(2) . . ?
C10 N3 C7 106.2(2) . . ?
C12 N2 V1 127.4(2) . . ?
C12 N2 C15 105.3(3) . . ?
C15 N2 V1 125.1(2) . . ?
C2 N4 V1 127.4(2) . . ?
C2 N4 C5 105.8(3) . . ?
C5 N4 V1 125.6(2) . . ?
C17 N1 V1 124.9(2) . . ?
C17 N1 C20 106.1(3) . . ?
C20 N1 V1 127.2(2) . . ?
N3 C7 C6 125.4(3) . . ?
N3 C7 C8 110.0(3) . . ?
C6 C7 C8 124.4(3) . . ?
N2 C12 C11 125.9(3) . . ?
N2 C12 C13 110.2(3) . . ?
C11 C12 C13 123.6(3) . . ?
C7 C6 C5 123.0(3) . . ?
C7 C6 C21 119.5(3) . . ?
C5 C6 C21 117.4(3) . . ?
C12 C11 C10 124.1(3) . . ?
C12 C11 C27 117.1(3) . . ?
C10 C11 C27 118.8(3) . . ?
N3 C10 C11 125.9(3) . . ?
N3 C10 C9 109.5(3) . . ?
C11 C10 C9 124.6(3) . . ?
N1 C17 C16 125.5(3) . . ?
N1 C17 C18 109.6(3) . . ?
C16 C17 C18 124.7(3) . . ?
N4 C2 C3 109.6(3) . . ?
N4 C2 C1 125.1(3) . . ?
C1 C2 C3 125.2(3) . . ?
N1 C20 C19 109.3(3) . . ?
C1 C20 N1 124.6(3) . . ?
C1 C20 C19 126.0(3) . . ?
N4 C5 C6 125.3(3) . . ?
N4 C5 C4 109.8(3) . . ?
C6 C5 C4 124.6(3) . . ?
N2 C15 C16 124.7(3) . . ?
N2 C15 C14 109.9(3) . . ?
C16 C15 C14 125.4(3) . . ?
C10 C9 H9 126.3 . . ?
C8 C9 C10 107.4(3) . . ?
C8 C9 H9 126.3 . . ?
C7 C8 H8 126.6 . . ?
C9 C8 C7 106.7(3) . . ?
C9 C8 H8 126.6 . . ?
C26 C21 C6 120.3(3) . . ?
C22 C21 C6 120.9(3) . . ?
C22 C21 C26 118.8(3) . . ?
C5 C4 H4 126.4 . . ?
C3 C4 C5 107.2(3) . . ?
C3 C4 H4 126.4 . . ?
C21 C26 H26 120.0 . . ?
C25 C26 C21 120.0(3) . . ?
C25 C26 H26 120.0 . . ?
C26 C25 H25 119.4 . . ?
C24 C25 C26 121.2(3) . . ?
C24 C25 H25 119.4 . . ?
C17 C16 C15 122.9(3) . . ?
C17 C16 C33 118.7(3) . . ?
C15 C16 C33 118.4(3) . . ?
C32 C27 C11 122.2(3) . . ?
C32 C27 C28 118.9(3) . . ?
C28 C27 C11 119.0(3) . . ?
C12 C13 H13 126.5 . . ?
C14 C13 C12 107.0(3) . . ?
C14 C13 H13 126.5 . . ?
C15 C14 H14 126.3 . . ?
C13 C14 C15 107.5(3) . . ?
C13 C14 H14 126.3 . . ?
C2 C3 H3 126.2 . . ?
C4 C3 C2 107.7(3) . . ?
C4 C3 H3 126.2 . . ?
C20 C19 H19 125.9 . . ?
C18 C19 C20 108.3(3) . . ?
C18 C19 H19 125.9 . . ?
C2 C1 H1 116.9 . . ?
C20 C1 C2 126.3(3) . . ?
C20 C1 H1 116.9 . . ?
C27 C32 H32 119.6 . . ?
C27 C32 C31 120.9(3) . . ?
C31 C32 H32 119.6 . . ?
C17 C18 H18 126.7 . . ?
C19 C18 C17 106.6(3) . . ?
C19 C18 H18 126.7 . . ?
C21 C22 H22 119.9 . . ?
C21 C22 C23 120.1(3) . . ?
C23 C22 H22 119.9 . . ?
C22 C23 H23 119.8 . . ?
C24 C23 C22 120.4(3) . . ?
C24 C23 H23 119.8 . . ?
C25 C24 C23 119.5(3) . . ?
C25 C24 H24 120.3 . . ?
C23 C24 H24 120.3 . . ?
C31 C30 H30 120.4 . . ?
C29 C30 H30 120.4 . . ?
C29 C30 C31 119.2(3) . . ?
C38 C33 C16 118.0(3) . . ?
C34 C33 C16 123.4(3) . . ?
C34 C33 C38 118.6(3) . . ?
C33 C38 H38 119.6 . . ?
C37 C38 C33 120.8(4) . . ?
C37 C38 H38 119.6 . . ?
C32 C31 C30 120.5(3) . . ?
C32 C31 H31 119.7 . . ?
C30 C31 H31 119.7 . . ?
C33 C34 H34 120.0 . . ?
C35 C34 C33 119.9(4) . . ?
C35 C34 H34 120.0 . . ?
C38 C37 H37 119.9 . . ?
C36 C37 C38 120.2(4) . . ?
C36 C37 H37 119.9 . . ?
C27 C28 H28 119.9 . . ?
C27 C28 C29 120.1(3) . . ?
C29 C28 H28 119.9 . . ?
C30 C29 C28 120.3(4) . . ?
C30 C29 H29 119.9 . . ?
C28 C29 H29 119.9 . . ?
C37 C36 H36 120.2 . . ?
C37 C36 C35 119.6(4) . . ?
C35 C36 H36 120.2 . . ?
C34 C35 H35 119.6 . . ?
C36 C35 C34 120.8(4) . . ?
C36 C35 H35 119.6 . . ?

loop_
_geom_bond_atom_site_label_1
_geom_bond_atom_site_label_2
_geom_bond_distance
_geom_bond_site_symmetry_2
_geom_bond_publ_flag
V1 O1 1.598(2) . ?
V1 N3 2.079(3) . ?
V1 N2 2.066(3) . ?
V1 N4 2.050(3) . ?
V1 N1 2.060(3) . ?
N3 C7 1.380(4) . ?
N3 C10 1.375(4) . ?
N2 C12 1.381(4) . ?
N2 C15 1.390(4) . ?
N4 C2 1.379(4) . ?
N4 C5 1.389(4) . ?
N1 C17 1.379(4) . ?
N1 C20 1.380(4) . ?
C7 C6 1.401(5) . ?
C7 C8 1.437(4) . ?
C12 C11 1.395(4) . ?
C12 C13 1.433(5) . ?
C6 C5 1.406(4) . ?
C6 C21 1.494(5) . ?
C11 C10 1.396(4) . ?
C11 C27 1.495(4) . ?
C10 C9 1.442(4) . ?
C17 C16 1.402(5) . ?
C17 C18 1.447(4) . ?
C2 C3 1.442(5) . ?
C2 C1 1.384(5) . ?
C20 C19 1.432(5) . ?
C20 C1 1.379(5) . ?
C5 C4 1.438(5) . ?
C15 C16 1.402(4) . ?
C15 C14 1.428(5) . ?
C9 H9 0.9500 . ?
C9 C8 1.356(5) . ?
C8 H8 0.9500 . ?
C21 C26 1.401(5) . ?
C21 C22 1.395(5) . ?
C4 H4 0.9500 . ?
C4 C3 1.344(5) . ?
C26 H26 0.9500 . ?
C26 C25 1.386(5) . ?
C25 H25 0.9500 . ?
C25 C24 1.372(5) . ?
C16 C33 1.494(5) . ?
C27 C32 1.384(5) . ?
C27 C28 1.399(5) . ?
C13 H13 0.9500 . ?
C13 C14 1.355(5) . ?
C14 H14 0.9500 . ?
C3 H3 0.9500 . ?
C19 H19 0.9500 . ?
C19 C18 1.341(5) . ?
C1 H1 0.9500 . ?
C32 H32 0.9500 . ?
C32 C31 1.386(5) . ?
C18 H18 0.9500 . ?
C22 H22 0.9500 . ?
C22 C23 1.397(5) . ?
C23 H23 0.9500 . ?
C23 C24 1.385(5) . ?
C24 H24 0.9500 . ?
C30 H30 0.9500 . ?
C30 C31 1.389(6) . ?
C30 C29 1.387(6) . ?
C33 C38 1.399(5) . ?
C33 C34 1.393(5) . ?
C38 H38 0.9500 . ?
C38 C37 1.387(5) . ?
C31 H31 0.9500 . ?
C34 H34 0.9500 . ?
C34 C35 1.393(5) . ?
C37 H37 0.9500 . ?
C37 C36 1.376(7) . ?
C28 H28 0.9500 . ?
C28 C29 1.401(5) . ?
C29 H29 0.9500 . ?
C36 H36 0.9500 . ?
C36 C35 1.383(7) . ?
C35 H35 0.9500 . ?

loop_
_geom_torsion_atom_site_label_1
_geom_torsion_atom_site_label_2
_geom_torsion_atom_site_label_3
_geom_torsion_atom_site_label_4
_geom_torsion
_geom_torsion_site_symmetry_1
_geom_torsion_site_symmetry_2
_geom_torsion_site_symmetry_3
_geom_torsion_site_symmetry_4
_geom_torsion_publ_flag
V1 N3 C7 C6 21.8(4) . . . . ?
V1 N3 C7 C8 -161.8(2) . . . . ?
V1 N3 C10 C11 -17.3(5) . . . . ?
V1 N3 C10 C9 162.1(2) . . . . ?
V1 N2 C12 C11 11.0(5) . . . . ?
V1 N2 C12 C13 -164.4(2) . . . . ?
V1 N2 C15 C16 -18.8(5) . . . . ?
V1 N2 C15 C14 162.9(2) . . . . ?
V1 N4 C2 C3 -168.4(2) . . . . ?
V1 N4 C2 C1 8.0(5) . . . . ?
V1 N4 C5 C6 -18.2(5) . . . . ?
V1 N4 C5 C4 168.0(2) . . . . ?
V1 N1 C17 C16 19.7(5) . . . . ?
V1 N1 C17 C18 -165.1(2) . . . . ?
V1 N1 C20 C19 165.9(2) . . . . ?
V1 N1 C20 C1 -12.0(5) . . . . ?
N3 C7 C6 C5 4.6(5) . . . . ?
N3 C7 C6 C21 -178.8(3) . . . . ?
N3 C7 C8 C9 -1.8(4) . . . . ?
N3 C10 C9 C8 -0.4(4) . . . . ?
N2 C12 C11 C10 -4.9(5) . . . . ?
N2 C12 C11 C27 175.3(3) . . . . ?
N2 C12 C13 C14 2.5(4) . . . . ?
N2 C15 C16 C17 -9.4(5) . . . . ?
N2 C15 C16 C33 171.5(3) . . . . ?
N2 C15 C14 C13 3.0(4) . . . . ?
N4 C2 C3 C4 1.5(4) . . . . ?
N4 C2 C1 C20 -0.7(6) . . . . ?
N4 C5 C4 C3 0.6(4) . . . . ?
N1 C17 C16 C15 9.0(5) . . . . ?
N1 C17 C16 C33 -171.9(3) . . . . ?
N1 C17 C18 C19 -1.6(4) . . . . ?
N1 C20 C19 C18 -2.0(4) . . . . ?
N1 C20 C1 C2 2.8(6) . . . . ?
C7 N3 C10 C11 179.8(3) . . . . ?
C7 N3 C10 C9 -0.8(3) . . . . ?
C7 C6 C5 N4 -6.8(5) . . . . ?
C7 C6 C5 C4 166.1(3) . . . . ?
C7 C6 C21 C26 110.2(3) . . . . ?
C7 C6 C21 C22 -71.7(4) . . . . ?
C12 N2 C15 C16 176.9(3) . . . . ?
C12 N2 C15 C14 -1.4(4) . . . . ?
C12 C11 C10 N3 8.3(5) . . . . ?
C12 C11 C10 C9 -171.0(3) . . . . ?
C12 C11 C27 C32 99.1(4) . . . . ?
C12 C11 C27 C28 -79.7(4) . . . . ?
C12 C13 C14 C15 -3.2(4) . . . . ?
C6 C7 C8 C9 174.6(3) . . . . ?
C6 C5 C4 C3 -173.3(3) . . . . ?
C6 C21 C26 C25 177.8(3) . . . . ?
C6 C21 C22 C23 -176.7(3) . . . . ?
C11 C12 C13 C14 -173.1(3) . . . . ?
C11 C10 C9 C8 179.1(3) . . . . ?
C11 C27 C32 C31 -179.3(3) . . . . ?
C11 C27 C28 C29 -179.9(3) . . . . ?
C10 N3 C7 C6 -174.9(3) . . . . ?
C10 N3 C7 C8 1.6(3) . . . . ?
C10 C11 C27 C32 -80.7(4) . . . . ?
C10 C11 C27 C28 100.6(4) . . . . ?
C10 C9 C8 C7 1.3(4) . . . . ?
C17 N1 C20 C19 0.9(4) . . . . ?
C17 N1 C20 C1 -177.0(3) . . . . ?
C17 C16 C33 C38 60.8(4) . . . . ?
C17 C16 C33 C34 -119.2(4) . . . . ?
C2 N4 C5 C6 174.1(3) . . . . ?
C2 N4 C5 C4 0.3(4) . . . . ?
C20 N1 C17 C16 -174.8(3) . . . . ?
C20 N1 C17 C18 0.4(4) . . . . ?
C20 C19 C18 C17 2.1(4) . . . . ?
C5 N4 C2 C3 -1.1(4) . . . . ?
C5 N4 C2 C1 175.4(3) . . . . ?
C5 C6 C21 C26 -73.1(4) . . . . ?
C5 C6 C21 C22 105.0(4) . . . . ?
C5 C4 C3 C2 -1.2(4) . . . . ?
C15 N2 C12 C11 174.8(3) . . . . ?
C15 N2 C12 C13 -0.6(4) . . . . ?
C15 C16 C33 C38 -120.0(3) . . . . ?
C15 C16 C33 C34 59.9(5) . . . . ?
C8 C7 C6 C5 -171.3(3) . . . . ?
C8 C7 C6 C21 5.2(5) . . . . ?
C21 C6 C5 N4 176.5(3) . . . . ?
C21 C6 C5 C4 -10.5(5) . . . . ?
C21 C26 C25 C24 -0.5(5) . . . . ?
C21 C22 C23 C24 -1.7(5) . . . . ?
C26 C21 C22 C23 1.5(5) . . . . ?
C26 C25 C24 C23 0.4(5) . . . . ?
C16 C17 C18 C19 173.7(3) . . . . ?
C16 C15 C14 C13 -175.3(3) . . . . ?
C16 C33 C38 C37 178.1(3) . . . . ?
C16 C33 C34 C35 179.8(3) . . . . ?
C27 C11 C10 N3 -171.9(3) . . . . ?
C27 C11 C10 C9 8.7(5) . . . . ?
C27 C32 C31 C30 -1.6(6) . . . . ?
C27 C28 C29 C30 0.0(6) . . . . ?
C13 C12 C11 C10 169.9(3) . . . . ?
C13 C12 C11 C27 -9.9(5) . . . . ?
C14 C15 C16 C17 168.6(3) . . . . ?
C14 C15 C16 C33 -10.5(5) . . . . ?
C3 C2 C1 C20 175.2(3) . . . . ?
C19 C20 C1 C2 -174.7(4) . . . . ?
C1 C2 C3 C4 -175.0(3) . . . . ?
C1 C20 C19 C18 175.9(3) . . . . ?
C32 C27 C28 C29 1.3(5) . . . . ?
C18 C17 C16 C15 -165.5(3) . . . . ?
C18 C17 C16 C33 13.6(5) . . . . ?
C22 C21 C26 C25 -0.4(5) . . . . ?
C22 C23 C24 C25 0.7(5) . . . . ?
C33 C38 C37 C36 2.6(5) . . . . ?
C33 C34 C35 C36 1.6(6) . . . . ?
C38 C33 C34 C35 -0.2(5) . . . . ?
C38 C37 C36 C35 -1.2(6) . . . . ?
C31 C30 C29 C28 -2.1(6) . . . . ?
C34 C33 C38 C37 -1.9(5) . . . . ?
C37 C36 C35 C34 -0.9(6) . . . . ?
C28 C27 C32 C31 -0.6(5) . . . . ?
C29 C30 C31 C32 2.9(5) . . . . ?
